data_7203995
loop_
_publ_author_name
'Pl\"ug, Carsten'
'Wallfisch, Bianca'
'Gade Andersen, Heidi'
'Bernhardt, Paul V.'
'Baker, Lisa-Jane'
'Clark, George R.'
'Wah Wong, Ming'
'Wentrup, Curt'

_publ_section_title
;
 Mesoionic pyridopyrimidinylium and pyridooxazinylium olates and
 non-mesoionic pyridopyrimidinones. Structures in the solid state,
 solution, and matrices&#x200A;&#x2020;
;
_journal_issue 10
_journal_name_full 'Journal of the Chemical Society, Perkin Transactions 2'
_journal_page_first 2096
_journal_paper_doi 10.1039/b003933k
_journal_year 2000
_chemical_formula_sum 'C14 H10 N2 O2'
_chemical_formula_weight 238.24
_chemical_name_systematic
;
 ?
;
_space_group_IT_number 2
_symmetry_cell_setting triclinic
_symmetry_space_group_name_Hall '-P 1'
_symmetry_space_group_name_H-M 'P -1'
_atom_sites_solution_hydrogens geom
_atom_sites_solution_primary direct
_atom_sites_solution_secondary difmap
_audit_creation_method SHELXL-97
_cell_angle_alpha 98.2600(10)
_cell_angle_beta 101.0860(10)
_cell_angle_gamma 101.8710(10)
_cell_formula_units_Z 2
_cell_length_a 6.52870(10)
_cell_length_b 7.30040(10)
_cell_length_c 12.07350(10)
_cell_measurement_reflns_used 4409
_cell_measurement_temperature 203(2)
_cell_measurement_theta_max 28.21
_cell_measurement_theta_min 2.90
_cell_volume 542.483(13)
_computing_cell_refinement 'Siemens SMART (Siemens, 1994a)'
_computing_data_collection 'Siemens SMART (Siemens, 1994a)'
_computing_data_reduction 'Siemens SHELXTL (Siemens, 1994b)'
_computing_molecular_graphics 'Siemens SHELXTL (Siemens, 1994b)'
_computing_publication_material 'Siemens SHELXTL (Siemens, 1994b)'
_computing_structure_refinement 'SHELXL-97 (Sheldrick, 1997)'
_computing_structure_solution 'SHELXS-97 (Sheldrick, 1990)'
_diffrn_ambient_temperature 203(2)
_diffrn_measured_fraction_theta_full 0.894
_diffrn_measured_fraction_theta_max 0.894
_diffrn_measurement_device_type 'Siemens SMART CCD'
_diffrn_measurement_method '\w scans'
_diffrn_radiation_monochromator graphite
_diffrn_radiation_source 'fine-focus sealed tube'
_diffrn_radiation_type MoK\a
_diffrn_radiation_wavelength 0.71073
_diffrn_reflns_av_R_equivalents 0.0134
_diffrn_reflns_av_sigmaI/netI 0.0204
_diffrn_reflns_limit_h_max 8
_diffrn_reflns_limit_h_min -8
_diffrn_reflns_limit_k_max 9
_diffrn_reflns_limit_k_min -9
_diffrn_reflns_limit_l_max 15
_diffrn_reflns_limit_l_min 0
_diffrn_reflns_number 2396
_diffrn_reflns_theta_full 28.21
_diffrn_reflns_theta_max 28.21
_diffrn_reflns_theta_min 2.90
_diffrn_standards_decay_% 0
_exptl_absorpt_coefficient_mu 0.100
_exptl_absorpt_correction_T_max 0.9803
_exptl_absorpt_correction_T_min 0.9489
_exptl_absorpt_correction_type multi-scan
_exptl_absorpt_process_details '(Blessing, 1995)'
_exptl_crystal_colour Yellow
_exptl_crystal_density_diffrn 1.459
_exptl_crystal_density_method 'not measured'
_exptl_crystal_description Needle
_exptl_crystal_F_000 248
_exptl_crystal_size_max 0.53
_exptl_crystal_size_mid 0.24
_exptl_crystal_size_min 0.20
_refine_diff_density_max 0.287
_refine_diff_density_min -0.184
_refine_diff_density_rms 0.040
_refine_ls_extinction_method none
_refine_ls_goodness_of_fit_ref 1.065
_refine_ls_hydrogen_treatment constr
_refine_ls_matrix_type full
_refine_ls_number_parameters 203
_refine_ls_number_reflns 2396
_refine_ls_number_restraints 0
_refine_ls_restrained_S_all 1.065
_refine_ls_R_factor_all 0.0414
_refine_ls_R_factor_gt 0.0360
_refine_ls_shift/su_max 0.021
_refine_ls_shift/su_mean 0.002
_refine_ls_structure_factor_coef Fsqd
_refine_ls_weighting_details 'w=1/[\s^2^(Fo^2^)+(0.0660P)^2^+0.0657P] where P=(Fo^2^+2Fc^2^)/3'
_refine_ls_weighting_scheme calc
_refine_ls_wR_factor_gt 0.1035
_refine_ls_wR_factor_ref 0.1062
_reflns_number_gt 2074
_reflns_number_total 2396
_reflns_threshold_expression >2sigma(I)
_cod_data_source_file b003933k.txt
_cod_data_source_block olate
_cod_depositor_comments
;
The following automatic conversions were performed:
'_symmetry_cell_setting' value 'Triclinic' changed to 'triclinic'
according to '/home/saulius/struct/CIF-dictionaries/cif_core.dic'
dictionary named 'cif_core.dic' version 2.4.1 from 2010-06-29.

Automatic conversion script
Id: cif_fix_enum 1527 2010-12-29 10:47:43Z saulius 

The following automatic conversions were performed:

'_refine_ls_weighting_scheme' value 'calc
w=1/[\s^2^(Fo^2^)+(0.0660P)^2^+0.0657P] where P=(Fo^2^+2Fc^2^)/3' was
changed to 'calc'. New tag '_refine_ls_weighting_details' was
created. The value of the new tag was set to
'w=1/[\s^2^(Fo^2^)+(0.0660P)^2^+0.0657P] where P=(Fo^2^+2Fc^2^)/3'.

Automatic conversion script
Id: cif_fix_values 3143 2015-03-26 13:38:13Z robertas 
;
_cod_original_cell_volume 542.482(12)
_cod_database_code 7203995

loop_
_symmetry_equiv_pos_as_xyz
'x, y, z'
'-x, -y, -z'

loop_
_atom_site_label
_atom_site_type_symbol
_atom_site_fract_x
_atom_site_fract_y
_atom_site_fract_z
_atom_site_U_iso_or_equiv
_atom_site_adp_type
_atom_site_occupancy
_atom_site_calc_flag
_atom_site_refinement_flags
_atom_site_disorder_assembly
_atom_site_disorder_group
N5 N 0.44237(13) 0.70468(12) 0.06193(7) 0.0229(2) Uani 1 d . . .
O2 O 0.80912(11) 0.96997(12) -0.12774(6) 0.0288(2) Uani 1 d . . .
C6 C 0.31796(18) 0.62897(16) 0.13204(10) 0.0279(2) Uani 1 d . . .
H6 H 0.172(2) 0.587(2) 0.0980(12) 0.038(4) Uiso 1 d . . .
N1 N 0.77046(14) 0.85365(13) 0.03134(7) 0.0248(2) Uani 1 d . . .
H1 H 0.915(3) 0.912(2) 0.0618(13) 0.043(4) Uiso 1 d . . .
O4 O 0.13803(12) 0.62955(13) -0.08250(7) 0.0362(2) Uani 1 d . . .
C7 C 0.40966(19) 0.61769(17) 0.24080(10) 0.0312(3) Uani 1 d . . .
H7 H 0.319(2) 0.564(2) 0.2852(12) 0.041(4) Uiso 1 d . . .
C8 C 0.6345(2) 0.68213(18) 0.28164(10) 0.0327(3) Uani 1 d . . .
H8 H 0.702(3) 0.668(2) 0.3602(14) 0.050(4) Uiso 1 d . . .
C9 C 0.75697(18) 0.75911(17) 0.21298(9) 0.0291(3) Uani 1 d . . .
H9 H 0.909(2) 0.805(2) 0.2352(12) 0.034(3) Uiso 1 d . . .
C10 C 0.65805(16) 0.77347(14) 0.10094(9) 0.0235(2) Uani 1 d . . .
C2 C 0.68316(16) 0.87599(15) -0.07948(9) 0.0229(2) Uani 1 d . . .
C3 C 0.45999(16) 0.79117(15) -0.12627(9) 0.0225(2) Uani 1 d . . .
C4 C 0.33042(17) 0.70508(15) -0.05785(9) 0.0249(2) Uani 1 d . . .
C11 C 0.36159(16) 0.78968(15) -0.24843(9) 0.0239(2) Uani 1 d . . .
C12 C 0.48678(18) 0.79781(18) -0.33055(10) 0.0324(3) Uani 1 d . . .
H12 H 0.643(2) 0.807(2) -0.3076(12) 0.042(4) Uiso 1 d . . .
C13 C 0.3967(2) 0.7935(2) -0.44473(11) 0.0434(3) Uani 1 d . . .
H13 H 0.492(3) 0.801(2) -0.4988(13) 0.050(4) Uiso 1 d . . .
C14 C 0.1789(2) 0.7812(3) -0.48111(11) 0.0496(4) Uani 1 d . . .
H14 H 0.119(3) 0.781(3) -0.5620(17) 0.069(5) Uiso 1 d . . .
C15 C 0.0529(2) 0.7732(2) -0.40163(11) 0.0449(3) Uani 1 d . . .
H15 H -0.104(3) 0.765(3) -0.4250(14) 0.059(5) Uiso 1 d . . .
C16 C 0.14131(18) 0.77692(18) -0.28679(10) 0.0314(3) Uani 1 d . . .
H16 H 0.048(2) 0.774(2) -0.2322(12) 0.035(3) Uiso 1 d . . .

loop_
_atom_site_aniso_label
_atom_site_aniso_U_11
_atom_site_aniso_U_22
_atom_site_aniso_U_33
_atom_site_aniso_U_23
_atom_site_aniso_U_13
_atom_site_aniso_U_12
N5 0.0186(4) 0.0239(4) 0.0252(4) 0.0044(3) 0.0058(3) 0.0020(3)
O2 0.0178(4) 0.0381(5) 0.0286(4) 0.0096(3) 0.0051(3) 0.0003(3)
C6 0.0233(5) 0.0288(5) 0.0315(5) 0.0066(4) 0.0097(4) 0.0025(4)
N1 0.0154(4) 0.0308(5) 0.0260(4) 0.0059(4) 0.0034(3) 0.0018(3)
O4 0.0188(4) 0.0491(5) 0.0347(4) 0.0130(4) 0.0034(3) -0.0056(3)
C7 0.0310(6) 0.0336(6) 0.0303(6) 0.0094(4) 0.0118(5) 0.0036(5)
C8 0.0345(6) 0.0359(6) 0.0272(5) 0.0080(5) 0.0053(5) 0.0075(5)
C9 0.0235(5) 0.0334(6) 0.0282(5) 0.0062(4) 0.0026(4) 0.0048(4)
C10 0.0193(5) 0.0233(5) 0.0268(5) 0.0028(4) 0.0054(4) 0.0040(4)
C2 0.0185(5) 0.0251(5) 0.0249(5) 0.0034(4) 0.0050(4) 0.0053(4)
C3 0.0177(5) 0.0249(5) 0.0239(5) 0.0035(4) 0.0048(4) 0.0035(4)
C4 0.0196(5) 0.0269(5) 0.0260(5) 0.0037(4) 0.0038(4) 0.0030(4)
C11 0.0205(5) 0.0250(5) 0.0240(5) 0.0028(4) 0.0033(4) 0.0033(4)
C12 0.0230(5) 0.0453(7) 0.0284(6) 0.0076(5) 0.0062(4) 0.0065(5)
C13 0.0335(6) 0.0701(9) 0.0271(6) 0.0109(6) 0.0098(5) 0.0099(6)
C14 0.0350(7) 0.0856(11) 0.0252(6) 0.0117(6) 0.0008(5) 0.0125(7)
C15 0.0247(6) 0.0740(10) 0.0323(6) 0.0078(6) -0.0006(5) 0.0120(6)
C16 0.0217(5) 0.0437(7) 0.0272(5) 0.0043(5) 0.0044(4) 0.0068(5)

loop_
_atom_type_symbol
_atom_type_description
_atom_type_scat_dispersion_real
_atom_type_scat_dispersion_imag
_atom_type_scat_source
C C 0.0033 0.0016 'International Tables Vol C Tables 4.2.6.8 and 6.1.1.4'
H H 0.0000 0.0000 'International Tables Vol C Tables 4.2.6.8 and 6.1.1.4'
N N 0.0061 0.0033 'International Tables Vol C Tables 4.2.6.8 and 6.1.1.4'
O O 0.0106 0.0060 'International Tables Vol C Tables 4.2.6.8 and 6.1.1.4'

loop_
_geom_angle_atom_site_label_1
_geom_angle_atom_site_label_2
_geom_angle_atom_site_label_3
_geom_angle
_geom_angle_site_symmetry_1
_geom_angle_site_symmetry_3
_geom_angle_publ_flag
C10 N5 C6 120.83(9) . . ?
C10 N5 C4 122.01(9) . . ?
C6 N5 C4 117.16(8) . . ?
C7 C6 N5 120.48(10) . . ?
C7 C6 H6 124.9(9) . . ?
N5 C6 H6 114.6(9) . . ?
C10 N1 C2 125.13(9) . . ?
C10 N1 H1 117.7(9) . . ?
C2 N1 H1 116.8(9) . . ?
C6 C7 C8 119.58(10) . . ?
C6 C7 H7 117.5(9) . . ?
C8 C7 H7 122.9(9) . . ?
C9 C8 C7 119.94(10) . . ?
C9 C8 H8 120.6(10) . . ?
C7 C8 H8 119.5(10) . . ?
C8 C9 C10 119.64(10) . . ?
C8 C9 H9 124.2(8) . . ?
C10 C9 H9 116.1(8) . . ?
N1 C10 N5 118.56(9) . . ?
N1 C10 C9 121.97(9) . . ?
N5 C10 C9 119.47(10) . . ?
O2 C2 N1 116.22(9) . . ?
O2 C2 C3 126.31(9) . . ?
N1 C2 C3 117.46(9) . . ?
C4 C3 C2 120.45(9) . . ?
C4 C3 C11 119.13(9) . . ?
C2 C3 C11 120.42(9) . . ?
O4 C4 C3 129.37(10) . . ?
O4 C4 N5 114.63(9) . . ?
C3 C4 N5 116.00(9) . . ?
C12 C11 C16 117.22(9) . . ?
C12 C11 C3 120.76(9) . . ?
C16 C11 C3 122.01(9) . . ?
C13 C12 C11 121.35(10) . . ?
C13 C12 H12 118.5(8) . . ?
C11 C12 H12 120.2(8) . . ?
C12 C13 C14 120.66(11) . . ?
C12 C13 H13 118.2(9) . . ?
C14 C13 H13 121.2(9) . . ?
C15 C14 C13 118.88(11) . . ?
C15 C14 H14 121.9(11) . . ?
C13 C14 H14 119.2(11) . . ?
C14 C15 C16 121.01(11) . . ?
C14 C15 H15 120.9(10) . . ?
C16 C15 H15 118.1(10) . . ?
C15 C16 C11 120.87(11) . . ?
C15 C16 H16 119.0(8) . . ?
C11 C16 H16 120.1(8) . . ?

loop_
_geom_bond_atom_site_label_1
_geom_bond_atom_site_label_2
_geom_bond_distance
_geom_bond_site_symmetry_2
_geom_bond_publ_flag
N5 C10 1.3575(13) . ?
N5 C6 1.3770(13) . ?
N5 C4 1.4903(13) . ?
O2 C2 1.2464(12) . ?
C6 C7 1.3558(16) . ?
C6 H6 0.929(15) . ?
N1 C10 1.3376(13) . ?
N1 C2 1.3961(13) . ?
N1 H1 0.929(17) . ?
O4 C4 1.2225(13) . ?
C7 C8 1.4107(17) . ?
C7 H7 0.939(16) . ?
C8 C9 1.3588(16) . ?
C8 H8 0.994(17) . ?
C9 C10 1.4108(15) . ?
C9 H9 0.951(14) . ?
C2 C3 1.4273(14) . ?
C3 C4 1.4115(14) . ?
C3 C11 1.4887(14) . ?
C11 C12 1.4012(15) . ?
C11 C16 1.4028(14) . ?
C12 C13 1.3839(16) . ?
C12 H12 0.989(15) . ?
C13 C14 1.3857(19) . ?
C13 H13 0.983(16) . ?
C14 C15 1.3784(19) . ?
C14 H14 0.979(19) . ?
C15 C16 1.3897(16) . ?
C15 H15 0.999(18) . ?
C16 H16 0.977(14) . ?

loop_
_geom_torsion_atom_site_label_1
_geom_torsion_atom_site_label_2
_geom_torsion_atom_site_label_3
_geom_torsion_atom_site_label_4
_geom_torsion
_geom_torsion_site_symmetry_1
_geom_torsion_site_symmetry_2
_geom_torsion_site_symmetry_3
_geom_torsion_site_symmetry_4
_geom_torsion_publ_flag
C10 N5 C6 C7 -1.55(17) . . . . ?
C4 N5 C6 C7 177.69(10) . . . . ?
N5 C6 C7 C8 -0.72(18) . . . . ?
C6 C7 C8 C9 1.57(19) . . . . ?
C7 C8 C9 C10 -0.19(18) . . . . ?
C2 N1 C10 N5 1.11(16) . . . . ?
C2 N1 C10 C9 -178.73(10) . . . . ?
C6 N5 C10 N1 -176.92(9) . . . . ?
C4 N5 C10 N1 3.87(15) . . . . ?
C6 N5 C10 C9 2.93(16) . . . . ?
C4 N5 C10 C9 -176.28(9) . . . . ?
C8 C9 C10 N1 177.80(10) . . . . ?
C8 C9 C10 N5 -2.04(17) . . . . ?
C10 N1 C2 O2 173.44(9) . . . . ?
C10 N1 C2 C3 -6.14(16) . . . . ?
O2 C2 C3 C4 -173.40(10) . . . . ?
N1 C2 C3 C4 6.14(15) . . . . ?
O2 C2 C3 C11 7.55(16) . . . . ?
N1 C2 C3 C11 -172.91(9) . . . . ?
C2 C3 C4 O4 178.53(11) . . . . ?
C11 C3 C4 O4 -2.41(18) . . . . ?
C2 C3 C4 N5 -1.67(15) . . . . ?
C11 C3 C4 N5 177.39(8) . . . . ?
C10 N5 C4 O4 176.32(10) . . . . ?
C6 N5 C4 O4 -2.91(15) . . . . ?
C10 N5 C4 C3 -3.50(15) . . . . ?
C6 N5 C4 C3 177.27(9) . . . . ?
C4 C3 C11 C12 -153.38(11) . . . . ?
C2 C3 C11 C12 25.68(15) . . . . ?
C4 C3 C11 C16 25.51(16) . . . . ?
C2 C3 C11 C16 -155.43(11) . . . . ?
C16 C11 C12 C13 0.02(18) . . . . ?
C3 C11 C12 C13 178.97(12) . . . . ?
C11 C12 C13 C14 0.1(2) . . . . ?
C12 C13 C14 C15 0.0(3) . . . . ?
C13 C14 C15 C16 -0.1(3) . . . . ?
C14 C15 C16 C11 0.3(2) . . . . ?
C12 C11 C16 C15 -0.20(18) . . . . ?
C3 C11 C16 C15 -179.13(12) . . . . ?

loop_
_cod_related_entry_id
_cod_related_entry_database
_cod_related_entry_code
1 ChemSpider 362931
